data_4510652
loop_
_publ_author_name
'Centore, Roberto'
'Caus\`a, Mauro'
'Fusco, Sandra'
'Carella, Antonio'

_publ_section_title
;
 Short \p-Stacking in N-Rich Ionic Aromatic Compounds
;
_journal_issue 7
_journal_name_full 'Crystal Growth &amp; Design'
_journal_page_first 3255
_journal_paper_doi 10.1021/cg400750d
_journal_volume 13
_journal_year 2013
_chemical_formula_moiety '(C4 H10 N10 2+), (Cl -)2'
_chemical_formula_sum 'C4 H10 Cl2 N10'
_chemical_formula_weight 269.12
_chemical_name_systematic
;
3,4-diamino-5-(3,4-diamino-1,2,4-triazolium-5-yl)-
1,2,4-triazolium dichloride
;
_space_group_IT_number 15
_symmetry_cell_setting monoclinic
_symmetry_space_group_name_Hall '-C 2yc'
_symmetry_space_group_name_H-M 'C 1 2/c 1'
_atom_sites_solution_hydrogens geom
_atom_sites_solution_primary direct
_atom_sites_solution_secondary difmap
_audit_creation_method SHELXL-97
_cell_angle_alpha 90.00
_cell_angle_beta 102.41(2)
_cell_angle_gamma 90.00
_cell_formula_units_Z 4
_cell_length_a 13.368(7)
_cell_length_b 6.521(3)
_cell_length_c 11.799(5)
_cell_measurement_reflns_used 50
_cell_measurement_temperature 293(2)
_cell_measurement_theta_max 21.426
_cell_measurement_theta_min 3.409
_cell_volume 1004.5(8)
_computing_cell_refinement
;
Dirax/lsq (Duisenberg et al., 2000)
;
_computing_data_collection 'Collect (Nonius BV, 1997-2000)'
_computing_data_reduction
;
EvalCCD (Duisenberg & Schreurs 1990-2000)
;
_computing_molecular_graphics
;
Ortep-3 for Windows (Farrugia, 1997) and 
Mercury (Macrae <i>et al.</i>, 2006)
;
_computing_publication_material 'WinGX (Farrugia, 2012)'
_computing_structure_refinement 'SHELXL-97 (Sheldrick, 1997)'
_computing_structure_solution 'SIR97 (Altomare at al, 1999)'
_diffrn_ambient_temperature 293(2)
_diffrn_detector 'CCD plate'
_diffrn_detector_area_resol_mean 9
_diffrn_detector_type
;
Bruker-Nonius 95mm CCD camera on \k-goniostat
;
_diffrn_measured_fraction_theta_full 0.997
_diffrn_measured_fraction_theta_max 0.997
_diffrn_measurement_device 'four-circle diffractometer'
_diffrn_measurement_device_type 'Bruker-Nonius KappaCCD'
_diffrn_measurement_method
;
CCD rotation images, thick slices
;
_diffrn_radiation_monochromator graphite
_diffrn_radiation_probe x-ray
_diffrn_radiation_source 'normal-focus sealed tube'
_diffrn_radiation_type MoK\a
_diffrn_radiation_wavelength 0.71073
_diffrn_reflns_av_R_equivalents 0.0664
_diffrn_reflns_av_sigmaI/netI 0.0556
_diffrn_reflns_limit_h_max 17
_diffrn_reflns_limit_h_min -17
_diffrn_reflns_limit_k_max 8
_diffrn_reflns_limit_k_min -7
_diffrn_reflns_limit_l_max 15
_diffrn_reflns_limit_l_min -15
_diffrn_reflns_number 4994
_diffrn_reflns_theta_full 27.53
_diffrn_reflns_theta_max 27.53
_diffrn_reflns_theta_min 3.12
_exptl_absorpt_coefficient_mu 0.639
_exptl_absorpt_correction_T_max 0.9688
_exptl_absorpt_correction_T_min 0.7406
_exptl_absorpt_correction_type multi-scan
_exptl_absorpt_process_details
;
 SADABS (Bruker, 2000)
;
_exptl_crystal_colour colourless
_exptl_crystal_density_diffrn 1.780
_exptl_crystal_density_method 'not measured'
_exptl_crystal_description prism
_exptl_crystal_F_000 552
_exptl_crystal_size_max 0.5
_exptl_crystal_size_mid 0.1
_exptl_crystal_size_min 0.05
_refine_diff_density_max 0.457
_refine_diff_density_min -0.458
_refine_diff_density_rms 0.094
_refine_ls_extinction_method none
_refine_ls_goodness_of_fit_ref 1.056
_refine_ls_hydrogen_treatment constr
_refine_ls_matrix_type full
_refine_ls_number_parameters 63
_refine_ls_number_reflns 1164
_refine_ls_number_restraints 19
_refine_ls_restrained_S_all 1.055
_refine_ls_R_factor_all 0.1054
_refine_ls_R_factor_gt 0.0744
_refine_ls_shift/su_max 0.000
_refine_ls_shift/su_mean 0.000
_refine_ls_structure_factor_coef Fsqd
_refine_ls_weighting_details 'calc w=1/[\s^2^(Fo^2^)+(0.0972P)^2^+5.3833P] where P=(Fo^2^+2Fc^2^)/3'
_refine_ls_weighting_scheme calc
_refine_ls_wR_factor_gt 0.1958
_refine_ls_wR_factor_ref 0.2187
_reflns_number_gt 831
_reflns_number_total 1164
_reflns_threshold_expression I>2sigma(I)
_cod_data_source_file cg400750d_si_003.cif
_cod_data_source_block (I)RT
_cod_database_code 4510652

loop_
_symmetry_equiv_pos_as_xyz
'x, y, z'
'-x, y, -z+1/2'
'x+1/2, y+1/2, z'
'-x+1/2, y+1/2, -z+1/2'
'-x, -y, -z'
'x, -y, z-1/2'
'-x+1/2, -y+1/2, -z'
'x+1/2, -y+1/2, z-1/2'

loop_
_atom_site_label
_atom_site_type_symbol
_atom_site_fract_x
_atom_site_fract_y
_atom_site_fract_z
_atom_site_U_iso_or_equiv
_atom_site_adp_type
_atom_site_occupancy
_atom_site_symmetry_multiplicity
_atom_site_calc_flag
_atom_site_refinement_flags
_atom_site_disorder_group
C1A C 0.0298(7) 1.0222(8) 0.0580(5) 0.0291(10) Uiso 0.832(5) 1 d PD 1
C2A C 0.1211(4) 0.9803(7) 0.2336(4) 0.0270(10) Uiso 0.832(5) 1 d PD 1
N1A N 0.0545(5) 1.2071(7) 0.0962(5) 0.0329(10) Uiso 0.832(5) 1 d PD 1
N2A N 0.1094(4) 1.1765(7) 0.2078(4) 0.0326(10) Uiso 0.832(5) 1 d PD 1
H2A H 0.1331 1.2740 0.2551 0.039 Uiso 0.832(5) 1 calc PR 1
N3A N 0.0687(4) 0.8761(6) 0.1397(4) 0.0272(10) Uiso 0.832(5) 1 d PD 1
N4A N 0.0663(4) 0.6619(7) 0.1366(4) 0.0344(11) Uiso 0.832(5) 1 d PD 1
H4A1 H 0.0944 0.6219 0.0758 0.052 Uiso 0.832(5) 1 d PR 1
H4A2 H 0.0010 0.6129 0.1265 0.052 Uiso 0.832(5) 1 d PR 1
N5A N 0.1682(4) 0.8970(8) 0.3318(4) 0.0369(11) Uiso 0.832(5) 1 d PD 1
H5A1 H 0.1962 0.9737 0.3892 0.044 Uiso 0.832(5) 1 calc PR 1
H5A2 H 0.1711 0.7657 0.3388 0.044 Uiso 0.832(5) 1 calc PR 1
Cl1A Cl 0.18821(13) 0.4601(4) 0.41577(13) 0.0471(6) Uani 0.832(5) 1 d P 1
C1B C 0.034(3) 1.039(3) 0.052(2) 0.0291(10) Uiso 0.168(5) 1 d PD 2
C2B C 0.123(2) 1.023(3) 0.2257(17) 0.0270(10) Uiso 0.168(5) 1 d PD 2
N1B N 0.040(2) 1.228(2) 0.0886(19) 0.0329(10) Uiso 0.168(5) 1 d PD 2
N2B N 0.1114(19) 1.214(3) 0.1923(18) 0.0326(10) Uiso 0.168(5) 1 d PD 2
H2B H 0.1433 1.3159 0.2296 0.039 Uiso 0.168(5) 1 calc PR 2
N3B N 0.082(2) 0.899(2) 0.1358(14) 0.0272(10) Uiso 0.168(5) 1 d PD 2
N4B N 0.089(2) 0.685(3) 0.127(2) 0.0344(11) Uiso 0.168(5) 1 d PD 2
H4B1 H 0.1310 0.6193 0.0868 0.052 Uiso 0.168(5) 1 d PR 2
H4B2 H 0.0222 0.6575 0.0929 0.052 Uiso 0.168(5) 1 d PR 2
N5B N 0.1818(19) 0.945(4) 0.3210(18) 0.0369(11) Uiso 0.168(5) 1 d PD 2
H5B1 H 0.2188 1.0242 0.3712 0.044 Uiso 0.168(5) 1 calc PR 2
H5B2 H 0.1827 0.8144 0.3326 0.044 Uiso 0.168(5) 1 calc PR 2
Cl1B Cl 0.2105(7) 0.3648(18) 0.4354(7) 0.0471(6) Uani 0.168(5) 1 d P 2

loop_
_atom_site_aniso_label
_atom_site_aniso_U_11
_atom_site_aniso_U_22
_atom_site_aniso_U_33
_atom_site_aniso_U_23
_atom_site_aniso_U_13
_atom_site_aniso_U_12
Cl1A 0.0575(10) 0.0474(12) 0.0344(7) -0.0031(7) 0.0050(6) -0.0054(8)
Cl1B 0.0575(10) 0.0474(12) 0.0344(7) -0.0031(7) 0.0050(6) -0.0054(8)

loop_
_atom_type_symbol
_atom_type_description
_atom_type_scat_dispersion_real
_atom_type_scat_dispersion_imag
_atom_type_scat_source
C C 0.0033 0.0016 'International Tables Vol C Tables 4.2.6.8 and 6.1.1.4'
H H 0.0000 0.0000 'International Tables Vol C Tables 4.2.6.8 and 6.1.1.4'
N N 0.0061 0.0033 'International Tables Vol C Tables 4.2.6.8 and 6.1.1.4'
Cl Cl 0.1484 0.1585 'International Tables Vol C Tables 4.2.6.8 and 6.1.1.4'

loop_
_geom_angle_atom_site_label_1
_geom_angle_atom_site_label_2
_geom_angle_atom_site_label_3
_geom_angle
_geom_angle_site_symmetry_3
_geom_angle_publ_flag
N1A C1A N3A 111.6(4) . no
N1A C1A C1A 123.7(6) 5_575 no
N3A C1A C1A 124.7(6) 5_575 no
N5A C2A N2A 128.1(5) . no
N5A C2A N3A 125.3(5) . no
N2A C2A N3A 106.5(4) . no
C1A N1A N2A 103.9(4) . no
C2A N2A N1A 111.9(4) . no
C2A N2A H2A 124.0 . no
N1A N2A H2A 124.0 . no
C2A N3A C1A 106.0(4) . no
C2A N3A N4A 121.8(4) . no
C1A N3A N4A 132.1(4) . no
N3A N4A H4A1 107.2 . no
N3A N4A H4A2 111.6 . no
H4A1 N4A H4A2 109.9 . no
N3A N4A H4B1 103.6 . no
H4A1 N4A H4B1 22.2 . no
H4A2 N4A H4B1 129.5 . no
N3A N4A H4B2 94.1 . no
H4A1 N4A H4B2 80.4 . no
H4A2 N4A H4B2 41.8 . no
H4B1 N4A H4B2 102.5 . no
C2A N5A H5A1 120.0 . no
C2A N5A H5A2 120.0 . no
H5A1 N5A H5A2 120.0 . no
N1B C1B N3B 113.6(14) . no
N1B C1B C1B 127(2) 5_575 no
N3B C1B C1B 118.2(18) 5_575 no
N2B C2B N5B 129.3(18) . no
N2B C2B N3B 109.2(14) . no
N5B C2B N3B 120.3(17) . no
C1B N1B N2B 102.3(14) . no
C2B N2B N1B 110.4(15) . no
C2B N2B H2B 124.8 . no
N1B N2B H2B 124.8 . no
C2B N3B C1B 102.1(12) . no
C2B N3B N4B 129.0(14) . no
C1B N3B N4B 128.8(15) . no
N3B N4B H4A1 129.2 . no
N3B N4B H4A2 107.1 . no
H4A1 N4B H4A2 92.8 . no
N3B N4B H4B1 124.4 . no
H4A1 N4B H4B1 31.3 . no
H4A2 N4B H4B1 119.9 . no
N3B N4B H4B2 99.0 . no
H4A1 N4B H4B2 78.3 . no
H4A2 N4B H4B2 26.8 . no
H4B1 N4B H4B2 109.5 . no
C2B N5B H5B1 120.0 . no
C2B N5B H5B2 120.0 . no
H5B1 N5B H5B2 120.0 . no

loop_
_geom_bond_atom_site_label_1
_geom_bond_atom_site_label_2
_geom_bond_distance
_geom_bond_site_symmetry_2
_geom_bond_publ_flag
C1A N1A 1.305(6) . no
C1A N3A 1.376(6) . no
C1A C1A 1.457(9) 5_575 no
C2A N5A 1.312(6) . no
C2A N2A 1.317(6) . no
C2A N3A 1.358(6) . no
N1A N2A 1.378(6) . no
N2A H2A 0.8600 . no
N3A N4A 1.397(6) . no
N4A H4A1 0.9164 . no
N4A H4A2 0.9132 . no
N4A H4B1 1.1778 . no
N4A H4B2 0.6963 . no
N5A H5A1 0.8600 . no
N5A H5A2 0.8600 . no
C1B N1B 1.301(15) . no
C1B N3B 1.397(15) . no
C1B C1B 1.46(2) 5_575 no
C2B N2B 1.306(16) . no
C2B N5B 1.324(16) . no
C2B N3B 1.356(15) . no
N1B N2B 1.381(16) . no
N2B H2B 0.8600 . no
N3B N4B 1.400(15) . no
N4B H4A1 0.7463 . no
N4B H4A2 1.2625 . no
N4B H4B1 0.9170 . no
N4B H4B2 0.9108 . no
N5B H5B1 0.8600 . no
N5B H5B2 0.8600 . no
Cl1B Cl1B 2.23(2) 7_556 no

loop_
_geom_torsion_atom_site_label_1
_geom_torsion_atom_site_label_2
_geom_torsion_atom_site_label_3
_geom_torsion_atom_site_label_4
_geom_torsion
_geom_torsion_site_symmetry_1
_geom_torsion_publ_flag
N3A C1A N1A N2A -1.4(10) . no
C1A C1A N1A N2A 179.9(13) 5_575 no
N5A C2A N2A N1A -179.4(6) . no
N3A C2A N2A N1A -3.1(8) . no
C1A N1A N2A C2A 2.8(9) . no
N5A C2A N3A C1A 178.5(7) . no
N2A C2A N3A C1A 2.1(8) . no
N5A C2A N3A N4A -4.7(10) . no
N2A C2A N3A N4A 178.8(5) . no
N1A C1A N3A C2A -0.4(10) . no
C1A C1A N3A C2A 178.3(13) 5_575 no
N1A C1A N3A N4A -176.6(7) . no
C1A C1A N3A N4A 2.0(19) 5_575 no
N3B C1B N1B N2B 11(5) . no
C1B C1B N1B N2B 177(7) 5_575 no
N5B C2B N2B N1B -178(3) . no
N3B C2B N2B N1B 14(4) . no
C1B N1B N2B C2B -16(4) . no
N2B C2B N3B C1B -7(4) . no
N5B C2B N3B C1B -176(4) . no
N2B C2B N3B N4B 170(3) . no
N5B C2B N3B N4B 1(5) . no
N1B C1B N3B C2B -3(5) . no
C1B C1B N3B C2B -171(6) 5_575 no
N1B C1B N3B N4B 180(4) . no
C1B C1B N3B N4B 12(9) 5_575 no

loop_
_reflns_scale_group_code
_reflns_scale_meas_F
1 1.0
